data_7118641
loop_
_publ_author_name
'Reinholdt, Anders'
'Herbst, Konrad'
'Bendix, Jesper'

_publ_section_title
;
 Delivering carbide ligands to sulfide-rich clusters.
;
_journal_issue 10
_journal_name_full 'Chemical communications (Cambridge, England)'
_journal_page_first 2015
_journal_page_last 2018
_journal_paper_doi 10.1039/c5cc08918b
_journal_volume 52
_journal_year 2016
_chemical_absolute_configuration ad
_chemical_formula_moiety 'C43 H78 Ag Cl2 P2 Ru S3, C F3 O3 S, C2.92 H6.77 Cl1.08 O0.64'
_chemical_formula_sum 'C46.92 H84.77 Ag Cl3.08 F3 O3.64 P2 Ru S4'
_chemical_formula_weight 1272.44
_chemical_name_systematic
;
 ?
;
_space_group_crystal_system orthorhombic
_space_group_IT_number 19
_space_group_name_Hall 'P 2ac 2ab'
_space_group_name_H-M_alt 'P 21 21 21'
_symmetry_space_group_name_Hall 'P 2ac 2ab'
_symmetry_space_group_name_H-M 'P 21 21 21'
_atom_sites_solution_hydrogens geom
_atom_sites_solution_primary iterative
_audit_creation_date 2015-10-21
_audit_creation_method
;
Olex2 1.2
(compiled 2015.09.30 svn.r3233 for OlexSys, GUI svn.r5103)
;
_audit_update_record
;
2015-10-26 deposited with the CCDC.
2015-11-18 downloaded from the CCDC.
;
_cell_angle_alpha 90
_cell_angle_beta 90
_cell_angle_gamma 90
_cell_formula_units_Z 4
_cell_length_a 9.5010(4)
_cell_length_b 22.3773(10)
_cell_length_c 27.2642(11)
_cell_measurement_reflns_used 9990
_cell_measurement_temperature 122(2)
_cell_measurement_theta_max 24.09
_cell_measurement_theta_min 2.27
_cell_volume 5796.6(4)
_computing_molecular_graphics 'Olex2 (Dolomanov et al., 2009)'
_computing_publication_material 'Olex2 (Dolomanov et al., 2009)'
_computing_structure_refinement 'ShelXL (Sheldrick, 2015)'
_computing_structure_solution 'olex2.solve (Bourhis et al., 2015)'
_diffrn_ambient_temperature 122(2)
_diffrn_measured_fraction_theta_full 0.976
_diffrn_measured_fraction_theta_max 0.999
_diffrn_measurement_device_type 'Bruker APEX-II CCD'
_diffrn_measurement_method '\f and \w scans'
_diffrn_radiation_type MoK\a
_diffrn_radiation_wavelength 0.71073
_diffrn_reflns_av_R_equivalents 0.1039
_diffrn_reflns_av_unetI/netI 0.0639
_diffrn_reflns_laue_measured_fraction_full 0.976
_diffrn_reflns_laue_measured_fraction_max 0.999
_diffrn_reflns_limit_h_max 11
_diffrn_reflns_limit_h_min -11
_diffrn_reflns_limit_k_max 26
_diffrn_reflns_limit_k_min -26
_diffrn_reflns_limit_l_max 32
_diffrn_reflns_limit_l_min -32
_diffrn_reflns_number 61707
_diffrn_reflns_point_group_measured_fraction_full 0.976
_diffrn_reflns_point_group_measured_fraction_max 1.000
_diffrn_reflns_theta_full 25.242
_diffrn_reflns_theta_max 25.027
_diffrn_reflns_theta_min 2.270
_diffrn_standards_number 0
_exptl_absorpt_coefficient_mu 0.987
_exptl_absorpt_correction_T_max 0.7455
_exptl_absorpt_correction_T_min 0.6588
_exptl_absorpt_correction_type multi-scan
_exptl_absorpt_process_details
;
SADABS-2014/3 (Bruker,2014/3) was used for absorption correction.
wR2(int) was 0.0747 before and 0.0648 after correction.
The Ratio of minimum to maximum transmission is 0.8837.
The \l/2 correction factor is Not present.
;
_exptl_crystal_colour yellow
_exptl_crystal_colour_primary yellow
_exptl_crystal_density_diffrn 1.458
_exptl_crystal_description rod
_exptl_crystal_F_000 2639
_exptl_crystal_size_max 0.159
_exptl_crystal_size_mid 0.072
_exptl_crystal_size_min 0.068
_refine_diff_density_max 1.087
_refine_diff_density_min -0.580
_refine_diff_density_rms 0.101
_refine_ls_abs_structure_details
;
 Flack x determined using 3198 quotients [(I+)-(I-)]/[(I+)+(I-)]
 (Parsons and Flack (2004), Acta Cryst. A60, s61).
;
_refine_ls_abs_structure_Flack 0.321(16)
_refine_ls_extinction_method none
_refine_ls_goodness_of_fit_ref 1.051
_refine_ls_hydrogen_treatment constr
_refine_ls_matrix_type full
_refine_ls_number_parameters 633
_refine_ls_number_reflns 10245
_refine_ls_number_restraints 60
_refine_ls_restrained_S_all 1.070
_refine_ls_R_factor_all 0.0678
_refine_ls_R_factor_gt 0.0442
_refine_ls_shift/su_max 0.001
_refine_ls_shift/su_mean 0.000
_refine_ls_structure_factor_coef Fsqd
_refine_ls_weighting_details 'w=1/[\s^2^(Fo^2^)+(0.0311P)^2^+8.4829P] where P=(Fo^2^+2Fc^2^)/3'
_refine_ls_weighting_scheme calc
_refine_ls_wR_factor_gt 0.0823
_refine_ls_wR_factor_ref 0.0919
_reflns_Friedel_coverage 0.796
_reflns_friedel_fraction_full 0.975
_reflns_friedel_fraction_max 1.000
_reflns_number_gt 8283
_reflns_number_total 10245
_reflns_threshold_expression 'I > 2\s(I)'
_cod_data_source_file c5cc08918b2.cif
_cod_data_source_block mo_d8v651_0m-ny
_cod_database_code 7118641
_shelxl_version_number 2013-3
_shelx_space_group_comment
;
The symmetry employed for this shelxl refinement is uniquely defined
by the following loop, which should always be used as a source of
symmetry information in preference to the above space-group names.
They are only intended as comments.
;
_shelx_estimated_absorpt_t_max 0.936
_shelx_estimated_absorpt_t_min 0.859
_olex2_refinement_description
;
1. Fixed Uiso
 At 1.2 times of:
  All C(H) groups, {H46,H46a,H46b} of C46, All C(H,H) groups
 At 1.5 times of:
  {H45a,H45b,H45c} of C45, {H48a,H48b,H48c} of C48
2. Uiso/Uaniso restraints and constraints
Uanis(O1) \\sim Ueq, Uanis(O2) \\sim Ueq: with sigma of 0.005 and sigma for
terminal atoms of 0.01
Uanis(F2) \\sim Ueq, Uanis(F3A) \\sim Ueq: with sigma of 0.01 and sigma for
terminal atoms of 0.02
Uanis(F1) \\sim Ueq, Uanis(F2A) \\sim Ueq, Uanis(F3) \\sim Ueq: with sigma of
0.002 and sigma for terminal atoms of 0.004
Uanis(C27) \\sim Ueq: with sigma of 0.01 and sigma for terminal atoms of 0.02
Uanis(C16) \\sim Ueq: with sigma of 0.005 and sigma for terminal atoms of 0.01
Uanis(C4) \\sim Ueq: with sigma of 0.01 and sigma for terminal atoms of 0.02
Uanis(C48) = Uanis(C47) = Uanis(O4) = Uanis(C46) = Uanis(C45)
3. Others
 Sof(Cl4)=Sof(Cl3)=Sof(Cl5)=Sof(H46)=1-FVAR(1)
 Sof(O4)=Sof(C48)=Sof(H48a)=Sof(H48b)=Sof(H48c)=Sof(C45)=Sof(H45a)=Sof(H45b)=
 Sof(H45c)=Sof(C47)=Sof(H47a)=Sof(H47b)=Sof(H46a)=Sof(H46b)=FVAR(1)
 Sof(F1)=Sof(F3)=Sof(F2)=1-FVAR(2)
 Sof(F1A)=Sof(F3A)=Sof(F2A)=FVAR(2)
 Sof(O3)=Sof(O1)=Sof(O2)=1-FVAR(3)
 Sof(O3A)=Sof(O2A)=Sof(O1A)=FVAR(3)
4.a Ternary CH refined with riding coordinates:
 C14(H14), C8(H8), C20(H20), C26(H26), C38(H38), C32(H32), C46(H46)
4.b Secondary CH2 refined with riding coordinates:
 C15(H15a,H15b), C13(H13a,H13b), C12(H12a,H12b), C11(H11a,H11b), C10(H10a,
 H10b), C9(H9a,H9b), C21(H21a,H21b), C25(H25a,H25b), C31(H31a,H31b), C30(H30a,
 H30b), C27(H27a,H27b), C43(H43a,H43b), C39(H39a,H39b), C33(H33a,H33b),
 C37(H37a,H37b), C18(H18a,H18b), C36(H36a,H36b), C17(H17a,H17b), C29(H29a,H29b),
  C19(H19a,H19b), C28(H28a,H28b), C34(H34a,H34b), C7(H7a,H7b), C16(H16a,H16b),
 C6(H6a,H6b), C41(H41a,H41b), C24(H24a,H24b), C35(H35a,H35b), C2(H2a,H2b),
 C40(H40a,H40b), C23(H23a,H23b), C22(H22a,H22b), C5(H5a,H5b), C42(H42a,H42b),
 C3(H3a,H3b), C4(H4a,H4b), C47(H47a,H47b), C46(H46a,H46b)
4.c Idealised Me refined as rotating group:
 C48(H48a,H48b,H48c), C45(H45a,H45b,H45c)
;
_olex2_submission_special_instructions 'No special instructions were received'

loop_
_space_group_symop_operation_xyz
'x, y, z'
'x+1/2, -y+1/2, -z'
'-x, y+1/2, -z+1/2'
'-x+1/2, -y, z+1/2'

loop_
_atom_site_label
_atom_site_type_symbol
_atom_site_fract_x
_atom_site_fract_y
_atom_site_fract_z
_atom_site_U_iso_or_equiv
_atom_site_adp_type
_atom_site_occupancy
_atom_site_site_symmetry_order
_atom_site_calc_flag
_atom_site_refinement_flags_posn
_atom_site_refinement_flags_adp
_atom_site_refinement_flags_occupancy
_atom_site_disorder_assembly
_atom_site_disorder_group
Ru1 Ru 0.72819(6) 0.46056(3) 0.37795(2) 0.01877(14) Uani 1 1 d . . . . .
Ag1 Ag 0.50559(6) 0.59708(3) 0.38392(2) 0.02796(15) Uani 1 1 d . . . . .
P1 P 0.7251(2) 0.44573(9) 0.29000(7) 0.0199(4) Uani 1 1 d . . . . .
P2 P 0.7638(2) 0.45001(9) 0.46580(7) 0.0209(5) Uani 1 1 d . . . . .
C1 C 0.6347(7) 0.5212(3) 0.3796(3) 0.0227(16) Uani 1 1 d . . . . .
S1 S 0.2679(2) 0.60536(11) 0.42807(8) 0.0360(5) Uani 1 1 d . . . . .
Cl2 Cl 0.95784(19) 0.50054(9) 0.37298(7) 0.0310(5) Uani 1 1 d . . . . .
Cl1 Cl 0.54965(19) 0.38723(8) 0.38181(7) 0.0275(4) Uani 1 1 d . . . . .
S2 S 0.3843(3) 0.65288(11) 0.31322(8) 0.0379(6) Uani 1 1 d . . . . .
S3 S 0.5618(2) 0.69936(10) 0.42021(9) 0.0378(6) Uani 1 1 d . . . . .
C14 C 0.8169(8) 0.5058(4) 0.2576(3) 0.0247(19) Uani 1 1 d . . . . .
H14 H 0.9071 0.5115 0.2759 0.030 Uiso 1 1 calc R . . . .
C15 C 0.7415(11) 0.5660(4) 0.2610(3) 0.046(3) Uani 1 1 d . . . . .
H15A H 0.6530 0.5642 0.2420 0.055 Uiso 1 1 calc R . . . .
H15B H 0.7169 0.5741 0.2957 0.055 Uiso 1 1 calc R . . . .
C8 C 0.5472(8) 0.4339(3) 0.2653(3) 0.0219(18) Uani 1 1 d . . . . .
H8 H 0.5130 0.3968 0.2819 0.026 Uiso 1 1 calc R . . . .
C13 C 0.5401(8) 0.4193(4) 0.2104(3) 0.030(2) Uani 1 1 d . . . . .
H13A H 0.6102 0.3881 0.2022 0.037 Uiso 1 1 calc R . . . .
H13B H 0.5626 0.4555 0.1910 0.037 Uiso 1 1 calc R . . . .
C12 C 0.3910(9) 0.3971(4) 0.1974(3) 0.036(2) Uani 1 1 d . . . . .
H12A H 0.3855 0.3890 0.1617 0.043 Uiso 1 1 calc R . . . .
H12B H 0.3718 0.3593 0.2150 0.043 Uiso 1 1 calc R . . . .
C11 C 0.2817(10) 0.4429(5) 0.2112(4) 0.051(3) Uani 1 1 d . . . . .
H11A H 0.1868 0.4266 0.2043 0.061 Uiso 1 1 calc R . . . .
H11B H 0.2946 0.4791 0.1908 0.061 Uiso 1 1 calc R . . . .
C10 C 0.2917(9) 0.4600(5) 0.2655(4) 0.050(3) Uani 1 1 d . . . . .
H10A H 0.2232 0.4922 0.2726 0.060 Uiso 1 1 calc R . . . .
H10B H 0.2669 0.4250 0.2859 0.060 Uiso 1 1 calc R . . . .
C9 C 0.4399(9) 0.4813(4) 0.2788(4) 0.037(2) Uani 1 1 d . . . . .
H9A H 0.4612 0.5188 0.2610 0.045 Uiso 1 1 calc R . . . .
H9B H 0.4449 0.4896 0.3144 0.045 Uiso 1 1 calc R . . . .
C20 C 0.8222(8) 0.3772(4) 0.2734(3) 0.0249(19) Uani 1 1 d . . . . .
H20 H 0.8356 0.3782 0.2370 0.030 Uiso 1 1 calc R . . . .
C21 C 0.9671(9) 0.3766(4) 0.2960(4) 0.042(2) Uani 1 1 d . . . . .
H21A H 0.9582 0.3752 0.3322 0.050 Uiso 1 1 calc R . . . .
H21B H 1.0169 0.4140 0.2873 0.050 Uiso 1 1 calc R . . . .
C25 C 0.7460(9) 0.3186(4) 0.2852(3) 0.033(2) Uani 1 1 d . . . . .
H25A H 0.7318 0.3153 0.3211 0.039 Uiso 1 1 calc R . . . .
H25B H 0.6524 0.3183 0.2693 0.039 Uiso 1 1 calc R . . . .
C26 C 0.5953(8) 0.4376(4) 0.4969(3) 0.0229(19) Uani 1 1 d . . . . .
H26 H 0.5475 0.4059 0.4772 0.028 Uiso 1 1 calc R . . . .
C31 C 0.5935(8) 0.4139(4) 0.5497(3) 0.028(2) Uani 1 1 d . . . . .
H31A H 0.6568 0.3790 0.5525 0.034 Uiso 1 1 calc R . . . .
H31B H 0.6275 0.4453 0.5724 0.034 Uiso 1 1 calc R . . . .
C30 C 0.4450(9) 0.3960(4) 0.5633(3) 0.031(2) Uani 1 1 d . . . . .
H30A H 0.4147 0.3626 0.5420 0.037 Uiso 1 1 calc R . . . .
H30B H 0.4439 0.3816 0.5976 0.037 Uiso 1 1 calc R . . . .
C27 C 0.4972(9) 0.4918(4) 0.4936(3) 0.038(2) Uani 1 1 d . U . . .
H27A H 0.4988 0.5083 0.4599 0.046 Uiso 1 1 calc R . . . .
H27B H 0.5296 0.5234 0.5165 0.046 Uiso 1 1 calc R . . . .
C38 C 0.8675(8) 0.3820(4) 0.4794(3) 0.027(2) Uani 1 1 d . . . . .
H38 H 0.8677 0.3767 0.5158 0.032 Uiso 1 1 calc R . . . .
C43 C 0.8018(9) 0.3263(4) 0.4572(3) 0.035(2) Uani 1 1 d . . . . .
H43A H 0.7043 0.3220 0.4695 0.042 Uiso 1 1 calc R . . . .
H43B H 0.7976 0.3307 0.4211 0.042 Uiso 1 1 calc R . . . .
C39 C 1.0210(8) 0.3871(4) 0.4630(3) 0.034(2) Uani 1 1 d . . . . .
H39A H 1.0241 0.3937 0.4271 0.041 Uiso 1 1 calc R . . . .
H39B H 1.0647 0.4221 0.4791 0.041 Uiso 1 1 calc R . . . .
C32 C 0.8637(8) 0.5107(4) 0.4935(3) 0.0247(19) Uani 1 1 d . . . . .
H32 H 0.9572 0.5100 0.4767 0.030 Uiso 1 1 calc R . . . .
C33 C 0.8050(9) 0.5732(3) 0.4840(3) 0.030(2) Uani 1 1 d . . . . .
H33A H 0.7854 0.5780 0.4486 0.036 Uiso 1 1 calc R . . . .
H33B H 0.7153 0.5781 0.5020 0.036 Uiso 1 1 calc R . . . .
C37 C 0.8971(10) 0.5041(4) 0.5485(3) 0.037(2) Uani 1 1 d . . . . .
H37A H 0.8096 0.5088 0.5679 0.045 Uiso 1 1 calc R . . . .
H37B H 0.9355 0.4638 0.5550 0.045 Uiso 1 1 calc R . . . .
C18 C 0.9567(10) 0.5452(4) 0.1863(3) 0.041(2) Uani 1 1 d . . . . .
H18A H 1.0444 0.5456 0.2059 0.049 Uiso 1 1 calc R . . . .
H18B H 0.9823 0.5378 0.1517 0.049 Uiso 1 1 calc R . . . .
C36 C 1.0037(10) 0.5512(4) 0.5642(3) 0.044(2) Uani 1 1 d . . . . .
H36A H 1.0229 0.5471 0.5997 0.053 Uiso 1 1 calc R . . . .
H36B H 1.0931 0.5447 0.5463 0.053 Uiso 1 1 calc R . . . .
C17 C 0.8846(13) 0.6048(5) 0.1905(4) 0.059(3) Uani 1 1 d . . . . .
H17A H 0.8046 0.6063 0.1673 0.071 Uiso 1 1 calc R . . . .
H17B H 0.9515 0.6368 0.1813 0.071 Uiso 1 1 calc R . . . .
C29 C 0.3424(9) 0.4467(5) 0.5582(3) 0.044(3) Uani 1 1 d . . . . .
H29A H 0.3656 0.4783 0.5822 0.052 Uiso 1 1 calc R . . . .
H29B H 0.2461 0.4322 0.5653 0.052 Uiso 1 1 calc R . . . .
C19 C 0.8608(10) 0.4947(4) 0.2046(3) 0.036(2) Uani 1 1 d . . . . .
H19A H 0.7761 0.4924 0.1836 0.044 Uiso 1 1 calc R . . . .
H19B H 0.9113 0.4561 0.2023 0.044 Uiso 1 1 calc R . . . .
C28 C 0.3467(9) 0.4726(5) 0.5071(3) 0.050(3) Uani 1 1 d . . . . .
H28A H 0.2831 0.5076 0.5052 0.060 Uiso 1 1 calc R . . . .
H28B H 0.3132 0.4423 0.4833 0.060 Uiso 1 1 calc R . . . .
C34 C 0.9090(10) 0.6210(4) 0.5005(4) 0.043(3) Uani 1 1 d . . . . .
H34A H 0.9943 0.6188 0.4797 0.052 Uiso 1 1 calc R . . . .
H34B H 0.8661 0.6609 0.4958 0.052 Uiso 1 1 calc R . . . .
C7 C 0.3163(12) 0.6624(6) 0.4704(4) 0.077(4) Uani 1 1 d . . . . .
H7A H 0.2278 0.6794 0.4835 0.093 Uiso 1 1 calc R . . . .
H7B H 0.3641 0.6424 0.4982 0.093 Uiso 1 1 calc R . . . .
C16 C 0.8312(13) 0.6160(5) 0.2419(4) 0.063(3) Uani 1 1 d . U . . .
H16A H 0.9126 0.6217 0.2641 0.076 Uiso 1 1 calc R . . . .
H16B H 0.7756 0.6535 0.2421 0.076 Uiso 1 1 calc R . . . .
C6 C 0.4045(12) 0.7125(4) 0.4562(4) 0.056(3) Uani 1 1 d . . . . .
H6A H 0.4336 0.7333 0.4866 0.067 Uiso 1 1 calc R . . . .
H6B H 0.3447 0.7408 0.4375 0.067 Uiso 1 1 calc R . . . .
C41 C 1.0361(10) 0.2760(4) 0.4540(4) 0.047(3) Uani 1 1 d . . . . .
H41A H 1.0404 0.2780 0.4178 0.057 Uiso 1 1 calc R . . . .
H41B H 1.0885 0.2400 0.4646 0.057 Uiso 1 1 calc R . . . .
C24 C 0.8323(10) 0.2656(4) 0.2672(3) 0.041(2) Uani 1 1 d . . . . .
H24A H 0.7839 0.2280 0.2762 0.050 Uiso 1 1 calc R . . . .
H24B H 0.8393 0.2672 0.2310 0.050 Uiso 1 1 calc R . . . .
C35 C 0.9506(9) 0.6135(4) 0.5538(3) 0.038(2) Uani 1 1 d . . . . .
H35A H 1.0251 0.6428 0.5620 0.046 Uiso 1 1 calc R . . . .
H35B H 0.8682 0.6219 0.5749 0.046 Uiso 1 1 calc R . . . .
C2 C 0.1637(9) 0.6427(5) 0.3833(4) 0.054(3) Uani 1 1 d . . . . .
H2A H 0.0674 0.6260 0.3853 0.064 Uiso 1 1 calc R . . . .
H2B H 0.1574 0.6852 0.3931 0.064 Uiso 1 1 calc R . . . .
C40 C 1.1059(10) 0.3311(4) 0.4755(4) 0.050(3) Uani 1 1 d . . . . .
H40A H 1.2024 0.3350 0.4622 0.060 Uiso 1 1 calc R . . . .
H40B H 1.1128 0.3268 0.5115 0.060 Uiso 1 1 calc R . . . .
C23 C 0.9769(12) 0.2657(4) 0.2888(4) 0.055(3) Uani 1 1 d . . . . .
H23A H 1.0315 0.2321 0.2749 0.066 Uiso 1 1 calc R . . . .
H23B H 0.9700 0.2596 0.3247 0.066 Uiso 1 1 calc R . . . .
C22 C 1.0536(11) 0.3233(5) 0.2788(5) 0.062(3) Uani 1 1 d . . . . .
H22A H 1.0720 0.3270 0.2432 0.075 Uiso 1 1 calc R . . . .
H22B H 1.1453 0.3230 0.2960 0.075 Uiso 1 1 calc R . . . .
C5 C 0.5330(12) 0.7421(4) 0.3655(4) 0.058(3) Uani 1 1 d . . . . .
H5A H 0.5210 0.7843 0.3758 0.069 Uiso 1 1 calc R . . . .
H5B H 0.6212 0.7403 0.3463 0.069 Uiso 1 1 calc R . . . .
C42 C 0.8846(10) 0.2705(4) 0.4699(4) 0.050(3) Uani 1 1 d . . . . .
H42A H 0.8808 0.2637 0.5057 0.060 Uiso 1 1 calc R . . . .
H42B H 0.8413 0.2355 0.4535 0.060 Uiso 1 1 calc R . . . .
C3 C 0.2062(11) 0.6410(6) 0.3324(4) 0.066(3) Uani 1 1 d . . . . .
H3A H 0.1481 0.6710 0.3150 0.079 Uiso 1 1 calc R . . . .
H3B H 0.1779 0.6014 0.3195 0.079 Uiso 1 1 calc R . . . .
S4 S 0.5728(3) 0.66243(13) 0.60242(10) 0.0496(7) Uani 1 1 d . . . . .
C44 C 0.4140(11) 0.7005(5) 0.6158(5) 0.055(3) Uani 1 1 d . . . . .
F1A F 0.297(3) 0.6711(13) 0.5918(13) 0.093(10) Uani 0.463(19) 1 d . . P A 1
O3A O 0.666(2) 0.6940(9) 0.6238(9) 0.040(6) Uiso 0.358(17) 1 d . . P B 1
F3A F 0.380(2) 0.7131(15) 0.6589(7) 0.120(10) Uani 0.463(19) 1 d . U P A 1
O2A O 0.526(2) 0.6048(11) 0.6298(8) 0.076(9) Uiso 0.358(17) 1 d . . P B 1
O1A O 0.576(2) 0.6554(13) 0.5516(9) 0.070(8) Uiso 0.358(17) 1 d . . P B 1
F2A F 0.4172(18) 0.7534(8) 0.5890(7) 0.085(7) Uani 0.463(19) 1 d . U P A 1
C4 C 0.4183(13) 0.7286(5) 0.3319(5) 0.070(4) Uani 1 1 d . U . . .
H4A H 0.4346 0.7521 0.3017 0.084 Uiso 1 1 calc R . . . .
H4B H 0.3307 0.7440 0.3469 0.084 Uiso 1 1 calc R . . . .
Cl4 Cl 0.8207(9) 0.2725(5) 0.6130(3) 0.075(3) Uani 0.359(7) 1 d . . P C 1
Cl3 Cl 0.9387(14) 0.2818(6) 0.7077(3) 0.125(6) Uani 0.359(7) 1 d . . P C 1
Cl5 Cl 1.1098(14) 0.3102(7) 0.6236(7) 0.137(6) Uani 0.359(7) 1 d . . P C 1
O4 O 0.9958(16) 0.3195(6) 0.6535(6) 0.088(3) Uani 0.641(7) 1 d . . P C 2
C48 C 1.143(2) 0.3990(9) 0.6685(8) 0.088(3) Uani 0.641(7) 1 d . . P C 2
H48A H 1.0704 0.4297 0.6650 0.133 Uiso 0.641(7) 1 calc GR . P C 2
H48B H 1.2339 0.4151 0.6576 0.133 Uiso 0.641(7) 1 calc GR . P C 2
H48C H 1.1503 0.3870 0.7030 0.133 Uiso 0.641(7) 1 calc GR . P C 2
C45 C 0.838(2) 0.2408(9) 0.6519(9) 0.088(3) Uani 0.641(7) 1 d . . P C 2
H45A H 0.7609 0.2698 0.6553 0.133 Uiso 0.641(7) 1 calc GR . P C 2
H45B H 0.8574 0.2225 0.6838 0.133 Uiso 0.641(7) 1 calc GR . P C 2
H45C H 0.8101 0.2097 0.6285 0.133 Uiso 0.641(7) 1 calc GR . P C 2
C47 C 1.107(2) 0.3483(9) 0.6394(11) 0.088(3) Uani 0.641(7) 1 d . . P C 2
H47A H 1.0928 0.3617 0.6051 0.106 Uiso 0.641(7) 1 calc R . P C 2
H47B H 1.1879 0.3202 0.6394 0.106 Uiso 0.641(7) 1 calc R . P C 2
C46 C 0.9562(14) 0.2695(5) 0.6351(5) 0.088(3) Uani 1 1 d . . . . .
H46 H 0.9851 0.2267 0.6315 0.106 Uiso 0.359(7) 1 calc R . P C 1
H46A H 1.0357 0.2412 0.6389 0.106 Uiso 0.641(7) 1 calc R . P C 2
H46B H 0.9434 0.2759 0.5995 0.106 Uiso 0.641(7) 1 calc R . P C 2
F1 F 0.3531(16) 0.6699(8) 0.6526(6) 0.074(5) Uani 0.537(19) 1 d . U P A 2
F3 F 0.4326(15) 0.7523(7) 0.6365(6) 0.078(6) Uani 0.537(19) 1 d . U P A 2
F2 F 0.321(2) 0.6989(13) 0.5837(9) 0.101(9) Uani 0.537(19) 1 d . U P A 2
O3 O 0.6603(15) 0.6701(10) 0.6446(5) 0.093(7) Uani 0.642(17) 1 d . . P B 2
O1 O 0.6242(15) 0.7028(7) 0.5635(5) 0.088(6) Uani 0.642(17) 1 d . U P B 2
O2 O 0.5389(14) 0.6078(6) 0.5827(6) 0.098(6) Uani 0.642(17) 1 d . U P B 2

loop_
_atom_site_aniso_label
_atom_site_aniso_U_11
_atom_site_aniso_U_22
_atom_site_aniso_U_33
_atom_site_aniso_U_23
_atom_site_aniso_U_13
_atom_site_aniso_U_12
Ru1 0.0182(3) 0.0136(3) 0.0245(3) -0.0014(3) 0.0012(3) 0.0017(3)
Ag1 0.0321(3) 0.0190(3) 0.0328(3) 0.0010(3) 0.0022(3) 0.0098(3)
P1 0.0205(10) 0.0151(11) 0.0242(10) -0.0006(8) 0.0024(9) 0.0000(9)
P2 0.0206(11) 0.0165(11) 0.0256(10) -0.0024(9) -0.0009(8) 0.0027(9)
C1 0.022(4) 0.023(4) 0.023(4) -0.002(4) 0.000(4) 0.004(3)
S1 0.0324(12) 0.0363(13) 0.0393(12) 0.0027(10) 0.0065(10) 0.0045(11)
Cl2 0.0201(10) 0.0371(12) 0.0357(11) -0.0060(10) 0.0018(8) -0.0056(8)
Cl1 0.0315(10) 0.0233(10) 0.0277(9) -0.0005(9) 0.0001(9) -0.0087(8)
S2 0.0498(15) 0.0294(13) 0.0343(12) 0.0062(11) -0.0055(10) 0.0054(12)
S3 0.0334(13) 0.0258(13) 0.0543(15) -0.0054(11) -0.0079(11) -0.0002(10)
C14 0.025(5) 0.021(5) 0.028(4) -0.002(4) 0.001(3) 0.001(4)
C15 0.066(7) 0.025(5) 0.046(6) 0.004(4) 0.026(5) -0.001(5)
C8 0.022(4) 0.014(4) 0.030(4) -0.003(3) -0.001(3) -0.006(3)
C13 0.030(5) 0.033(5) 0.028(4) 0.002(4) -0.002(4) 0.000(4)
C12 0.035(5) 0.029(5) 0.043(5) -0.006(5) -0.005(4) -0.007(5)
C11 0.033(5) 0.050(7) 0.068(7) -0.016(5) -0.021(5) -0.007(5)
C10 0.022(5) 0.052(7) 0.076(7) -0.028(6) -0.009(5) 0.008(5)
C9 0.026(5) 0.030(6) 0.057(6) -0.020(5) -0.007(4) 0.003(4)
C20 0.027(5) 0.019(5) 0.029(4) -0.008(4) 0.008(3) 0.005(4)
C21 0.031(5) 0.031(5) 0.064(6) -0.010(5) 0.003(5) 0.008(4)
C25 0.040(6) 0.020(5) 0.038(5) -0.001(4) -0.002(4) 0.000(4)
C26 0.020(4) 0.018(5) 0.031(5) -0.004(4) -0.001(3) 0.002(3)
C31 0.029(5) 0.032(6) 0.024(4) 0.004(4) 0.002(3) 0.005(4)
C30 0.041(5) 0.029(5) 0.024(4) 0.007(4) 0.003(4) -0.002(4)
C27 0.026(4) 0.038(5) 0.050(5) 0.024(4) 0.020(4) 0.005(4)
C38 0.030(5) 0.023(5) 0.028(4) -0.003(4) -0.004(4) 0.009(4)
C43 0.026(5) 0.022(5) 0.056(6) 0.000(4) 0.002(4) 0.004(4)
C39 0.020(5) 0.025(5) 0.058(6) -0.009(4) -0.011(4) 0.005(4)
C32 0.022(4) 0.026(5) 0.027(4) -0.008(4) 0.004(3) -0.002(4)
C33 0.030(5) 0.014(5) 0.047(5) -0.011(4) 0.001(4) -0.003(4)
C37 0.043(6) 0.034(6) 0.034(5) -0.012(4) -0.008(4) -0.008(5)
C18 0.046(6) 0.040(6) 0.036(5) 0.008(5) 0.018(4) -0.008(5)
C36 0.037(5) 0.054(7) 0.042(5) -0.020(5) -0.005(4) -0.004(5)
C17 0.096(9) 0.030(6) 0.051(6) -0.001(5) 0.035(6) -0.018(6)
C29 0.026(5) 0.056(7) 0.049(6) 0.016(5) 0.013(4) -0.002(5)
C19 0.048(6) 0.024(5) 0.038(5) -0.004(4) 0.014(4) -0.009(5)
C28 0.022(5) 0.077(9) 0.050(6) 0.036(6) 0.012(4) 0.008(5)
C34 0.038(6) 0.025(5) 0.068(7) -0.011(5) 0.009(5) -0.019(4)
C7 0.054(8) 0.089(10) 0.089(9) -0.043(8) 0.040(7) -0.020(7)
C16 0.087(6) 0.041(5) 0.062(5) 0.002(4) 0.022(5) -0.013(5)
C6 0.083(8) 0.027(6) 0.056(7) -0.021(5) 0.026(6) 0.001(6)
C41 0.040(6) 0.030(6) 0.071(7) -0.008(5) -0.009(5) 0.017(5)
C24 0.057(7) 0.022(5) 0.045(6) -0.012(5) 0.005(5) 0.006(5)
C35 0.027(5) 0.040(6) 0.047(6) -0.027(5) 0.005(4) -0.011(4)
C2 0.031(5) 0.058(7) 0.072(7) 0.023(7) -0.014(6) -0.002(5)
C40 0.041(6) 0.032(6) 0.076(8) -0.007(5) -0.015(5) 0.015(5)
C23 0.065(8) 0.027(6) 0.073(7) -0.010(5) 0.001(6) 0.022(6)
C22 0.043(6) 0.036(7) 0.107(9) -0.018(6) -0.002(6) 0.018(5)
C5 0.068(8) 0.033(6) 0.072(8) 0.008(5) 0.000(6) -0.010(5)
C42 0.043(6) 0.020(5) 0.085(8) 0.007(5) 0.001(5) 0.011(5)
C3 0.047(6) 0.094(10) 0.056(7) 0.016(7) -0.015(6) 0.010(7)
S4 0.0368(14) 0.0496(17) 0.0624(18) -0.0131(14) -0.0024(12) -0.0014(13)
C44 0.048(6) 0.065(8) 0.051(7) -0.002(7) 0.004(6) -0.007(6)
F1A 0.039(10) 0.11(2) 0.13(2) 0.019(14) -0.014(10) -0.025(13)
F3A 0.101(14) 0.20(2) 0.054(10) -0.044(14) 0.023(9) 0.030(16)
F2A 0.085(8) 0.075(8) 0.096(9) 0.010(5) -0.002(5) 0.009(5)
C4 0.092(8) 0.032(6) 0.085(8) 0.023(6) -0.031(7) -0.008(6)
Cl4 0.070(6) 0.099(7) 0.057(5) -0.013(5) -0.033(4) 0.020(5)
Cl3 0.147(11) 0.175(13) 0.052(6) -0.035(6) -0.038(6) 0.107(10)
Cl5 0.104(9) 0.133(11) 0.175(15) 0.081(12) -0.022(10) -0.038(9)
O4 0.079(5) 0.046(5) 0.140(7) -0.026(5) 0.032(5) -0.020(4)
C48 0.079(5) 0.046(5) 0.140(7) -0.026(5) 0.032(5) -0.020(4)
C45 0.079(5) 0.046(5) 0.140(7) -0.026(5) 0.032(5) -0.020(4)
C47 0.079(5) 0.046(5) 0.140(7) -0.026(5) 0.032(5) -0.020(4)
C46 0.079(5) 0.046(5) 0.140(7) -0.026(5) 0.032(5) -0.020(4)
F1 0.073(6) 0.075(7) 0.073(7) 0.008(5) 0.024(5) -0.009(5)
F3 0.077(7) 0.067(7) 0.090(8) -0.015(5) 0.016(5) -0.001(5)
F2 0.062(14) 0.16(2) 0.077(12) -0.038(14) -0.027(10) 0.069(14)
O3 0.066(9) 0.167(19) 0.046(9) -0.015(11) -0.027(7) 0.036(10)
O1 0.084(9) 0.087(10) 0.093(9) 0.023(8) 0.039(7) -0.004(8)
O2 0.085(9) 0.052(8) 0.157(12) -0.063(8) 0.017(8) -0.023(7)

loop_
_atom_type_symbol
_atom_type_description
_atom_type_scat_dispersion_real
_atom_type_scat_dispersion_imag
_atom_type_scat_source
C C 0.0033 0.0016 'International Tables Vol C Tables 4.2.6.8 and 6.1.1.4'
H H 0.0000 0.0000 'International Tables Vol C Tables 4.2.6.8 and 6.1.1.4'
Ag Ag -0.8971 1.1015 'International Tables Vol C Tables 4.2.6.8 and 6.1.1.4'
Cl Cl 0.1484 0.1585 'International Tables Vol C Tables 4.2.6.8 and 6.1.1.4'
F F 0.0171 0.0103 'International Tables Vol C Tables 4.2.6.8 and 6.1.1.4'
O O 0.0106 0.0060 'International Tables Vol C Tables 4.2.6.8 and 6.1.1.4'
P P 0.1023 0.0942 'International Tables Vol C Tables 4.2.6.8 and 6.1.1.4'
Ru Ru -1.2594 0.8363 'International Tables Vol C Tables 4.2.6.8 and 6.1.1.4'
S S 0.1246 0.1234 'International Tables Vol C Tables 4.2.6.8 and 6.1.1.4'

loop_
_geom_angle_atom_site_label_1
_geom_angle_atom_site_label_2
_geom_angle_atom_site_label_3
_geom_angle
P1 Ru1 P2 164.68(7)
C1 Ru1 P1 97.8(3)
C1 Ru1 P2 97.4(3)
C1 Ru1 Cl2 101.0(3)
C1 Ru1 Cl1 100.8(3)
Cl2 Ru1 P1 90.35(7)
Cl2 Ru1 P2 87.97(7)
Cl2 Ru1 Cl1 158.27(7)
Cl1 Ru1 P1 86.58(7)
Cl1 Ru1 P2 89.35(7)
C1 Ag1 S1 126.8(2)
C1 Ag1 S2 127.9(2)
C1 Ag1 S3 128.7(2)
S1 Ag1 S2 85.53(8)
S3 Ag1 S1 86.40(8)
S3 Ag1 S2 87.07(8)
C14 P1 Ru1 111.8(3)
C14 P1 C8 111.6(4)
C14 P1 C20 104.7(4)
C8 P1 Ru1 113.2(3)
C8 P1 C20 104.4(4)
C20 P1 Ru1 110.6(3)
C26 P2 Ru1 110.4(3)
C26 P2 C38 104.4(4)
C38 P2 Ru1 110.6(3)
C32 P2 Ru1 114.1(3)
C32 P2 C26 112.1(4)
C32 P2 C38 104.6(4)
Ru1 C1 Ag1 176.9(5)
C7 S1 Ag1 97.4(4)
C2 S1 Ag1 101.6(3)
C2 S1 C7 104.6(6)
C3 S2 Ag1 97.6(3)
C3 S2 C4 103.2(6)
C4 S2 Ag1 99.5(4)
C6 S3 Ag1 100.6(3)
C5 S3 Ag1 97.2(3)
C5 S3 C6 103.7(5)
P1 C14 H14 105.1
C15 C14 P1 113.2(5)
C15 C14 H14 105.1
C19 C14 P1 117.9(6)
C19 C14 H14 105.1
C19 C14 C15 109.3(7)
C14 C15 H15A 109.3
C14 C15 H15B 109.3
H15A C15 H15B 107.9
C16 C15 C14 111.7(8)
C16 C15 H15A 109.3
C16 C15 H15B 109.3
P1 C8 H8 104.6
C13 C8 P1 115.3(5)
C13 C8 H8 104.6
C9 C8 P1 115.4(5)
C9 C8 H8 104.6
C9 C8 C13 110.8(7)
C8 C13 H13A 109.8
C8 C13 H13B 109.8
C8 C13 C12 109.4(7)
H13A C13 H13B 108.2
C12 C13 H13A 109.8
C12 C13 H13B 109.8
C13 C12 H12A 109.5
C13 C12 H12B 109.5
H12A C12 H12B 108.0
C11 C12 C13 110.9(7)
C11 C12 H12A 109.5
C11 C12 H12B 109.5
C12 C11 H11A 109.3
C12 C11 H11B 109.3
C12 C11 C10 111.6(8)
H11A C11 H11B 108.0
C10 C11 H11A 109.3
C10 C11 H11B 109.3
C11 C10 H10A 109.4
C11 C10 H10B 109.4
H10A C10 H10B 108.0
C9 C10 C11 111.4(8)
C9 C10 H10A 109.4
C9 C10 H10B 109.4
C8 C9 C10 110.1(7)
C8 C9 H9A 109.6
C8 C9 H9B 109.6
C10 C9 H9A 109.6
C10 C9 H9B 109.6
H9A C9 H9B 108.2
P1 C20 H20 106.8
C21 C20 P1 111.3(6)
C21 C20 H20 106.8
C21 C20 C25 109.7(7)
C25 C20 P1 115.1(5)
C25 C20 H20 106.8
C20 C21 H21A 109.2
C20 C21 H21B 109.2
C20 C21 C22 111.9(8)
H21A C21 H21B 107.9
C22 C21 H21A 109.2
C22 C21 H21B 109.2
C20 C25 H25A 109.6
C20 C25 H25B 109.6
H25A C25 H25B 108.2
C24 C25 C20 110.1(7)
C24 C25 H25A 109.6
C24 C25 H25B 109.6
P2 C26 H26 104.8
C31 C26 P2 119.7(5)
C31 C26 H26 104.8
C27 C26 P2 112.6(5)
C27 C26 H26 104.8
C27 C26 C31 108.7(7)
C26 C31 H31A 109.8
C26 C31 H31B 109.8
H31A C31 H31B 108.2
C30 C31 C26 109.4(6)
C30 C31 H31A 109.8
C30 C31 H31B 109.8
C31 C30 H30A 109.1
C31 C30 H30B 109.1
H30A C30 H30B 107.8
C29 C30 C31 112.4(7)
C29 C30 H30A 109.1
C29 C30 H30B 109.1
C26 C27 H27A 109.8
C26 C27 H27B 109.8
C26 C27 C28 109.3(7)
H27A C27 H27B 108.3
C28 C27 H27A 109.8
C28 C27 H27B 109.8
P2 C38 H38 107.3
C43 C38 P2 112.2(5)
C43 C38 H38 107.3
C43 C38 C39 109.6(7)
C39 C38 P2 112.9(6)
C39 C38 H38 107.3
C38 C43 H43A 109.2
C38 C43 H43B 109.2
H43A C43 H43B 107.9
C42 C43 C38 111.9(7)
C42 C43 H43A 109.2
C42 C43 H43B 109.2
C38 C39 H39A 109.2
C38 C39 H39B 109.2
H39A C39 H39B 107.9
C40 C39 C38 112.2(8)
C40 C39 H39A 109.2
C40 C39 H39B 109.2
P2 C32 H32 105.2
C33 C32 P2 115.0(6)
C33 C32 H32 105.2
C33 C32 C37 109.1(7)
C37 C32 P2 116.1(6)
C37 C32 H32 105.2
C32 C33 H33A 109.5
C32 C33 H33B 109.5
H33A C33 H33B 108.1
C34 C33 C32 110.9(7)
C34 C33 H33A 109.5
C34 C33 H33B 109.5
C32 C37 H37A 109.6
C32 C37 H37B 109.6
H37A C37 H37B 108.2
C36 C37 C32 110.1(7)
C36 C37 H37A 109.6
C36 C37 H37B 109.6
H18A C18 H18B 108.0
C17 C18 H18A 109.4
C17 C18 H18B 109.4
C17 C18 C19 111.0(8)
C19 C18 H18A 109.4
C19 C18 H18B 109.4
C37 C36 H36A 109.4
C37 C36 H36B 109.4
H36A C36 H36B 108.0
C35 C36 C37 111.4(8)
C35 C36 H36A 109.4
C35 C36 H36B 109.4
C18 C17 H17A 109.3
C18 C17 H17B 109.3
C18 C17 C16 111.7(9)
H17A C17 H17B 107.9
C16 C17 H17A 109.3
C16 C17 H17B 109.3
C30 C29 H29A 109.4
C30 C29 H29B 109.4
C30 C29 C28 111.0(7)
H29A C29 H29B 108.0
C28 C29 H29A 109.4
C28 C29 H29B 109.4
C14 C19 C18 110.5(7)
C14 C19 H19A 109.5
C14 C19 H19B 109.5
C18 C19 H19A 109.5
C18 C19 H19B 109.5
H19A C19 H19B 108.1
C27 C28 H28A 109.5
C27 C28 H28B 109.5
C29 C28 C27 110.6(7)
C29 C28 H28A 109.5
C29 C28 H28B 109.5
H28A C28 H28B 108.1
C33 C34 H34A 109.2
C33 C34 H34B 109.2
H34A C34 H34B 107.9
C35 C34 C33 112.0(7)
C35 C34 H34A 109.2
C35 C34 H34B 109.2
S1 C7 H7A 106.8
S1 C7 H7B 106.8
H7A C7 H7B 106.7
C6 C7 S1 122.0(8)
C6 C7 H7A 106.8
C6 C7 H7B 106.8
C15 C16 C17 112.9(9)
C15 C16 H16A 109.0
C15 C16 H16B 109.0
C17 C16 H16A 109.0
C17 C16 H16B 109.0
H16A C16 H16B 107.8
S3 C6 H6A 107.4
S3 C6 H6B 107.4
C7 C6 S3 119.6(7)
C7 C6 H6A 107.4
C7 C6 H6B 107.4
H6A C6 H6B 106.9
H41A C41 H41B 107.9
C40 C41 H41A 109.2
C40 C41 H41B 109.2
C42 C41 H41A 109.2
C42 C41 H41B 109.2
C42 C41 C40 111.8(8)
C25 C24 H24A 109.3
C25 C24 H24B 109.3
H24A C24 H24B 108.0
C23 C24 C25 111.4(8)
C23 C24 H24A 109.3
C23 C24 H24B 109.3
C36 C35 C34 111.6(7)
C36 C35 H35A 109.3
C36 C35 H35B 109.3
C34 C35 H35A 109.3
C34 C35 H35B 109.3
H35A C35 H35B 108.0
S1 C2 H2A 107.5
S1 C2 H2B 107.5
H2A C2 H2B 107.0
C3 C2 S1 119.4(8)
C3 C2 H2A 107.5
C3 C2 H2B 107.5
C39 C40 H40A 109.6
C39 C40 H40B 109.6
C41 C40 C39 110.5(8)
C41 C40 H40A 109.6
C41 C40 H40B 109.6
H40A C40 H40B 108.1
C24 C23 H23A 109.2
C24 C23 H23B 109.2
C24 C23 C22 112.0(9)
H23A C23 H23B 107.9
C22 C23 H23A 109.2
C22 C23 H23B 109.2
C21 C22 H22A 109.5
C21 C22 H22B 109.5
C23 C22 C21 110.7(9)
C23 C22 H22A 109.5
C23 C22 H22B 109.5
H22A C22 H22B 108.1
S3 C5 H5A 106.9
S3 C5 H5B 106.9
H5A C5 H5B 106.7
C4 C5 S3 121.7(8)
C4 C5 H5A 106.9
C4 C5 H5B 106.9
C43 C42 H42A 109.4
C43 C42 H42B 109.4
C41 C42 C43 111.3(8)
C41 C42 H42A 109.4
C41 C42 H42B 109.4
H42A C42 H42B 108.0
S2 C3 H3A 106.7
S2 C3 H3B 106.7
C2 C3 S2 122.7(7)
C2 C3 H3A 106.7
C2 C3 H3B 106.7
H3A C3 H3B 106.6
O3A S4 C44 103.5(10)
O3A S4 O2A 116.1(13)
O3A S4 O1A 120.2(15)
O2A S4 C44 93.3(10)
O1A S4 C44 106.0(11)
O1A S4 O2A 112.8(14)
O3 S4 C44 105.8(7)
O3 S4 O1 108.2(11)
O1 S4 C44 97.8(7)
O2 S4 C44 108.0(7)
O2 S4 O3 123.9(12)
O2 S4 O1 109.9(9)
F1A C44 S4 109.9(15)
F3A C44 S4 121.4(13)
F3A C44 F1A 109(2)
F3A C44 F2A 108.0(19)
F2A C44 S4 106.4(10)
F2A C44 F1A 99.5(16)
F1 C44 S4 106.0(10)
F3 C44 S4 113.7(9)
F3 C44 F1 101.0(14)
F2 C44 S4 116.5(13)
F2 C44 F1 101.9(17)
F2 C44 F3 115.2(17)
S2 C4 H4A 107.2
S2 C4 H4B 107.2
C5 C4 S2 120.7(8)
C5 C4 H4A 107.2
C5 C4 H4B 107.2
H4A C4 H4B 106.8
C46 O4 C47 123.7(17)
H48A C48 H48B 109.5
H48A C48 H48C 109.5
H48B C48 H48C 109.5
C47 C48 H48A 109.5
C47 C48 H48B 109.5
C47 C48 H48C 109.5
H45A C45 H45B 109.5
H45A C45 H45C 109.5
H45B C45 H45C 109.5
C46 C45 H45A 109.5
C46 C45 H45B 109.5
C46 C45 H45C 109.5
O4 C47 C48 115(2)
O4 C47 H47A 108.5
O4 C47 H47B 108.5
C48 C47 H47A 108.5
C48 C47 H47B 108.5
H47A C47 H47B 107.5
Cl4 C46 Cl3 109.6(9)
Cl4 C46 Cl5 130.8(12)
Cl4 C46 H46 104.6
Cl3 C46 H46 104.6
Cl5 C46 Cl3 100.1(10)
Cl5 C46 H46 104.6
O4 C46 C45 121.2(15)
O4 C46 H46A 107.0
O4 C46 H46B 107.0
C45 C46 H46A 107.0
C45 C46 H46B 107.0
H46A C46 H46B 106.8

loop_
_geom_bond_atom_site_label_1
_geom_bond_atom_site_label_2
_geom_bond_distance
Ru1 P1 2.421(2)
Ru1 P2 2.430(2)
Ru1 C1 1.623(7)
Ru1 Cl2 2.3621(19)
Ru1 Cl1 2.3624(18)
Ag1 C1 2.098(7)
Ag1 S1 2.566(2)
Ag1 S2 2.570(2)
Ag1 S3 2.550(2)
P1 C14 1.830(8)
P1 C8 1.839(8)
P1 C20 1.845(8)
P2 C26 1.833(8)
P2 C38 1.850(8)
P2 C32 1.820(8)
S1 C7 1.781(11)
S1 C2 1.780(9)
S2 C3 1.790(11)
S2 C4 1.797(11)
S3 C6 1.812(10)
S3 C5 1.793(10)
C14 H14 1.0000
C14 C15 1.528(12)
C14 C19 1.525(11)
C15 H15A 0.9900
C15 H15B 0.9900
C15 C16 1.501(13)
C8 H8 1.0000
C8 C13 1.534(10)
C8 C9 1.517(11)
C13 H13A 0.9900
C13 H13B 0.9900
C13 C12 1.543(11)
C12 H12A 0.9900
C12 H12B 0.9900
C12 C11 1.506(12)
C11 H11A 0.9900
C11 H11B 0.9900
C11 C10 1.531(13)
C10 H10A 0.9900
C10 H10B 0.9900
C10 C9 1.530(12)
C9 H9A 0.9900
C9 H9B 0.9900
C20 H20 1.0000
C20 C21 1.510(11)
C20 C25 1.533(11)
C21 H21A 0.9900
C21 H21B 0.9900
C21 C22 1.522(12)
C25 H25A 0.9900
C25 H25B 0.9900
C25 C24 1.524(11)
C26 H26 1.0000
C26 C31 1.534(11)
C26 C27 1.532(11)
C31 H31A 0.9900
C31 H31B 0.9900
C31 C30 1.513(11)
C30 H30A 0.9900
C30 H30B 0.9900
C30 C29 1.503(12)
C27 H27A 0.9900
C27 H27B 0.9900
C27 C28 1.538(12)
C38 H38 1.0000
C38 C43 1.520(12)
C38 C39 1.529(11)
C43 H43A 0.9900
C43 H43B 0.9900
C43 C42 1.515(12)
C39 H39A 0.9900
C39 H39B 0.9900
C39 C40 1.529(12)
C32 H32 1.0000
C32 C33 1.528(11)
C32 C37 1.542(11)
C33 H33A 0.9900
C33 H33B 0.9900
C33 C34 1.524(11)
C37 H37A 0.9900
C37 H37B 0.9900
C37 C36 1.522(12)
C18 H18A 0.9900
C18 H18B 0.9900
C18 C17 1.505(14)
C18 C19 1.533(12)
C36 H36A 0.9900
C36 H36B 0.9900
C36 C35 1.509(13)
C17 H17A 0.9900
C17 H17B 0.9900
C17 C16 1.510(13)
C29 H29A 0.9900
C29 H29B 0.9900
C29 C28 1.509(12)
C19 H19A 0.9900
C19 H19B 0.9900
C28 H28A 0.9900
C28 H28B 0.9900
C34 H34A 0.9900
C34 H34B 0.9900
C34 C35 1.516(12)
C7 H7A 0.9900
C7 H7B 0.9900
C7 C6 1.453(15)
C16 H16A 0.9900
C16 H16B 0.9900
C6 H6A 0.9900
C6 H6B 0.9900
C41 H41A 0.9900
C41 H41B 0.9900
C41 C40 1.517(13)
C41 C42 1.508(13)
C24 H24A 0.9900
C24 H24B 0.9900
C24 C23 1.495(14)
C35 H35A 0.9900
C35 H35B 0.9900
C2 H2A 0.9900
C2 H2B 0.9900
C2 C3 1.447(14)
C40 H40A 0.9900
C40 H40B 0.9900
C23 H23A 0.9900
C23 H23B 0.9900
C23 C22 1.505(14)
C22 H22A 0.9900
C22 H22B 0.9900
C5 H5A 0.9900
C5 H5B 0.9900
C5 C4 1.457(14)
C42 H42A 0.9900
C42 H42B 0.9900
C3 H3A 0.9900
C3 H3B 0.9900
S4 C44 1.771(11)
S4 O3A 1.28(2)
S4 O2A 1.55(2)
S4 O1A 1.39(2)
S4 O3 1.428(12)
S4 O1 1.476(13)
S4 O2 1.373(12)
C44 F1A 1.44(3)
C44 F3A 1.25(2)
C44 F2A 1.39(2)
C44 F1 1.344(18)
C44 F3 1.302(17)
C44 F2 1.24(2)
C4 H4A 0.9900
C4 H4B 0.9900
Cl4 C46 1.423(15)
Cl3 C46 2.005(17)
Cl5 C46 1.749(16)
O4 C47 1.30(3)
O4 C46 1.284(15)
C48 H48A 0.9800
C48 H48B 0.9800
C48 H48C 0.9800
C48 C47 1.43(3)
C45 H45A 0.9800
C45 H45B 0.9800
C45 H45C 0.9800
C45 C46 1.37(2)
C47 H47A 0.9900
C47 H47B 0.9900
C46 H46 1.0000
C46 H46A 0.9900
C46 H46B 0.9900

loop_
_geom_torsion_atom_site_label_1
_geom_torsion_atom_site_label_2
_geom_torsion_atom_site_label_3
_geom_torsion_atom_site_label_4
_geom_torsion
Ru1 P1 C14 C15 -67.8(7)
Ru1 P1 C14 C19 162.9(6)
Ru1 P1 C8 C13 -175.4(5)
Ru1 P1 C8 C9 53.3(7)
Ru1 P1 C20 C21 -51.6(7)
Ru1 P1 C20 C25 73.9(6)
Ru1 P2 C26 C31 164.4(6)
Ru1 P2 C26 C27 -65.9(6)
Ru1 P2 C38 C43 -54.7(6)
Ru1 P2 C38 C39 69.7(6)
Ru1 P2 C32 C33 54.6(6)
Ru1 P2 C32 C37 -176.3(5)
Ag1 S1 C7 C6 40.0(11)
Ag1 S1 C2 C3 20.9(9)
Ag1 S2 C3 C2 38.4(11)
Ag1 S2 C4 C5 21.3(11)
Ag1 S3 C6 C7 20.4(11)
Ag1 S3 C5 C4 39.2(10)
P1 C14 C15 C16 170.0(7)
P1 C14 C19 C18 -170.6(6)
P1 C8 C13 C12 167.7(6)
P1 C8 C9 C10 -168.2(7)
P1 C20 C21 C22 -174.6(7)
P1 C20 C25 C24 176.7(6)
P2 C26 C31 C30 -168.8(6)
P2 C26 C27 C28 164.1(6)
P2 C38 C43 C42 -178.1(7)
P2 C38 C39 C40 178.7(6)
P2 C32 C33 C34 -169.7(6)
P2 C32 C37 C36 169.0(6)
S1 C7 C6 S3 -45.6(15)
S1 C2 C3 S2 -44.7(14)
S3 C5 C4 S2 -46.0(14)
C14 P1 C8 C13 57.5(7)
C14 P1 C8 C9 -73.8(7)
C14 P1 C20 C21 69.0(7)
C14 P1 C20 C25 -165.5(6)
C14 C15 C16 C17 53.9(13)
C15 C14 C19 C18 58.2(10)
C8 P1 C14 C15 60.1(7)
C8 P1 C14 C19 -69.3(7)
C8 P1 C20 C21 -173.6(6)
C8 P1 C20 C25 -48.1(7)
C8 C13 C12 C11 57.3(10)
C13 C8 C9 C10 58.4(10)
C13 C12 C11 C10 -55.6(11)
C12 C11 C10 C9 54.9(12)
C11 C10 C9 C8 -55.8(11)
C9 C8 C13 C12 -59.0(9)
C20 P1 C14 C15 172.5(6)
C20 P1 C14 C19 43.1(7)
C20 P1 C8 C13 -55.1(7)
C20 P1 C8 C9 173.6(6)
C20 C21 C22 C23 -55.5(12)
C20 C25 C24 C23 56.9(10)
C21 C20 C25 C24 -57.0(9)
C25 C20 C21 C22 57.0(10)
C25 C24 C23 C22 -55.9(11)
C26 P2 C38 C43 64.0(7)
C26 P2 C38 C39 -171.5(6)
C26 P2 C32 C33 -71.9(7)
C26 P2 C32 C37 57.2(7)
C26 C31 C30 C29 -57.5(10)
C26 C27 C28 C29 58.9(11)
C31 C26 C27 C28 -60.8(9)
C31 C30 C29 C28 55.4(11)
C30 C29 C28 C27 -55.4(12)
C27 C26 C31 C30 59.8(9)
C38 P2 C26 C31 45.5(7)
C38 P2 C26 C27 175.3(6)
C38 P2 C32 C33 175.6(6)
C38 P2 C32 C37 -55.4(7)
C38 C43 C42 C41 -56.3(11)
C38 C39 C40 C41 55.2(11)
C43 C38 C39 C40 -55.5(10)
C39 C38 C43 C42 55.7(10)
C32 P2 C26 C31 -67.2(7)
C32 P2 C26 C27 62.6(7)
C32 P2 C38 C43 -178.0(6)
C32 P2 C38 C39 -53.6(7)
C32 C33 C34 C35 -55.4(10)
C32 C37 C36 C35 57.9(10)
C33 C32 C37 C36 -59.1(9)
C33 C34 C35 C36 53.3(10)
C37 C32 C33 C34 57.8(9)
C37 C36 C35 C34 -54.7(10)
C18 C17 C16 C15 -52.5(14)
C17 C18 C19 C14 -57.8(10)
C19 C14 C15 C16 -56.4(11)
C19 C18 C17 C16 53.9(12)
C7 S1 C2 C3 121.8(9)
C6 S3 C5 C4 -63.6(11)
C24 C23 C22 C21 54.4(12)
C2 S1 C7 C6 -64.1(12)
C40 C41 C42 C43 55.5(12)
C5 S3 C6 C7 120.6(10)
C42 C41 C40 C39 -54.7(12)
C3 S2 C4 C5 121.6(10)
O3A S4 C44 F1A 177.3(18)
O3A S4 C44 F3A -53(2)
O3A S4 C44 F2A 70.5(15)
O3A S4 C44 F1 -101.0(15)
O3A S4 C44 F3 9.0(16)
O3A S4 C44 F2 147(2)
O2A S4 C44 F1A -64.9(17)
O2A S4 C44 F3A 64(2)
O2A S4 C44 F2A -171.8(14)
O2A S4 C44 F1 16.8(14)
O2A S4 C44 F3 126.8(14)
O2A S4 C44 F2 -96(2)
O1A S4 C44 F1A 50(2)
O1A S4 C44 F3A 179(2)
O1A S4 C44 F2A -56.9(16)
O1A S4 C44 F1 131.7(16)
O1A S4 C44 F3 -118.3(17)
O1A S4 C44 F2 19(2)
C4 S2 C3 C2 -63.3(11)
C47 O4 C46 Cl4 -119(2)
C47 O4 C46 Cl3 140(2)
C47 O4 C46 Cl5 6(2)
C47 O4 C46 C45 179(2)
C46 O4 C47 C48 -172(2)
O3 S4 C44 F1A -148.6(18)
O3 S4 C44 F3A -19(2)
O3 S4 C44 F2A 104.5(15)
O3 S4 C44 F1 -66.9(15)
O3 S4 C44 F3 43.1(16)
O3 S4 C44 F2 -179(2)
O1 S4 C44 F1A 99.9(16)
O1 S4 C44 F3A -131(2)
O1 S4 C44 F2A -7.0(13)
O1 S4 C44 F1 -178.4(13)
O1 S4 C44 F3 -68.4(14)
O1 S4 C44 F2 69(2)
O2 S4 C44 F1A -14.1(18)
O2 S4 C44 F3A 115(2)
O2 S4 C44 F2A -121.0(13)
O2 S4 C44 F1 67.6(14)
O2 S4 C44 F3 177.6(14)
O2 S4 C44 F2 -45(2)
